data_2221223
loop_
_publ_author_name
'Liu, Bing-Xin'
'Yu, Yan-Ping'
'Cao, Zen'
'Zhang, Liang-Jun'

_publ_section_title
;Tetraaqua(2,2'-diamino-4,4'-bi-1,3-thiazole-\k^2^<i>N</i>^3^,<i>N</i>^3'^)nickel(II)
 bis(pyridine-2,6-dicarboxylato-\k^3^<i>O</i>^2^,<i>N</i>,<i>O</i>^6^)nickel(II)
 trihydrate
;
_journal_coeditor_code XU2461
_journal_issue 3
_journal_name_full 'Acta Crystallographica Section E'
_journal_page_first m277
_journal_page_last m278
_journal_paper_doi 10.1107/S1600536809004589
_journal_volume 65
_journal_year 2009
_chemical_formula_iupac '[Ni (C6 H6 N4 S2) (H2 O)4] [Ni (C7 H3 N O4)2] , 3H2 O'
_chemical_formula_moiety 'C6 H14 N4 Ni O4 S2 2+ , C14 H6 N2 Ni O8 2- , 3H2 O'
_chemical_formula_sum 'C20 H26 N6 Ni2 O15 S2'
_chemical_formula_weight 772.01
_chemical_name_systematic
;Tetraaqua(2,2'-diamino-4,4'-bi-1,3-thiazole-
\k^2^<i>N</i>^3^,<i>N</i>^3'^)nickel(II)
bis(pyridine-2,6-dicarboxylato-\k^3^<i>O</i>^2^,<i>N</i>,<i>O</i>^6^)nickel(II)
trihydrate
;
_space_group_IT_number 2
_symmetry_cell_setting triclinic
_symmetry_space_group_name_Hall '-P 1'
_symmetry_space_group_name_H-M 'P -1'
_atom_sites_solution_hydrogens geom
_atom_sites_solution_primary direct
_atom_sites_solution_secondary difmap
_audit_creation_method SHELXL97
_cell_angle_alpha 65.3590(10)
_cell_angle_beta 82.1140(11)
_cell_angle_gamma 66.0180(10)
_cell_formula_units_Z 2
_cell_length_a 11.4756(13)
_cell_length_b 11.5609(13)
_cell_length_c 13.2667(15)
_cell_measurement_reflns_used 4980
_cell_measurement_temperature 295(2)
_cell_measurement_theta_max 25.0
_cell_measurement_theta_min 2.0
_cell_volume 1460.6(3)
_computing_cell_refinement 'SAINT (Bruker, 2004)'
_computing_data_collection 'SMART (Bruker, 2004)'
_computing_data_reduction 'SAINT (Bruker, 2004)'
_computing_molecular_graphics 'ORTEP-3 for Windows (Farrugia, 1997)'
_computing_publication_material 'WinGX (Farrugia, 1999)'
_computing_structure_refinement 'SHELXL97 (Sheldrick, 2008)'
_computing_structure_solution 'SIR92 (Altomare <i>et al.</i>,  1993)'
_diffrn_ambient_temperature 295(2)
_diffrn_measured_fraction_theta_full 0.980
_diffrn_measured_fraction_theta_max 0.980
_diffrn_measurement_device_type 'Bruker APEX CCD'
_diffrn_measurement_method '\f and \w'
_diffrn_radiation_monochromator graphite
_diffrn_radiation_source 'fine-focus sealed tube'
_diffrn_radiation_type MoK\a
_diffrn_radiation_wavelength 0.71073
_diffrn_reflns_av_R_equivalents 0.0184
_diffrn_reflns_av_sigmaI/netI 0.0373
_diffrn_reflns_limit_h_max 7
_diffrn_reflns_limit_h_min -13
_diffrn_reflns_limit_k_max 13
_diffrn_reflns_limit_k_min -13
_diffrn_reflns_limit_l_max 15
_diffrn_reflns_limit_l_min -15
_diffrn_reflns_number 7580
_diffrn_reflns_theta_full 25.02
_diffrn_reflns_theta_max 25.02
_diffrn_reflns_theta_min 2.11
_diffrn_standards_decay_% 0
_diffrn_standards_interval_count 0
_diffrn_standards_interval_time 0
_diffrn_standards_number 0
_exptl_absorpt_coefficient_mu 1.514
_exptl_absorpt_correction_T_max 0.795
_exptl_absorpt_correction_T_min 0.710
_exptl_absorpt_correction_type multi-scan
_exptl_absorpt_process_details '(SADABS; Sheldrick, 1996)'
_exptl_crystal_colour green
_exptl_crystal_density_diffrn 1.755
_exptl_crystal_density_method 'not measured'
_exptl_crystal_description prism
_exptl_crystal_F_000 792
_exptl_crystal_size_max 0.23
_exptl_crystal_size_mid 0.18
_exptl_crystal_size_min 0.15
_refine_diff_density_max 0.305
_refine_diff_density_min -0.434
_refine_ls_extinction_method none
_refine_ls_goodness_of_fit_ref 1.051
_refine_ls_hydrogen_treatment constr
_refine_ls_matrix_type full
_refine_ls_number_parameters 412
_refine_ls_number_reflns 5052
_refine_ls_number_restraints 0
_refine_ls_restrained_S_all 1.051
_refine_ls_R_factor_all 0.0437
_refine_ls_R_factor_gt 0.0337
_refine_ls_shift/su_max 0.001
_refine_ls_shift/su_mean 0.000
_refine_ls_structure_factor_coef Fsqd
_refine_ls_weighting_details 'calc w = 1/[\s^2^(Fo^2^)+(0.0368P)^2^+0.7271P] where P=(Fo^2^+2Fc^2^)/3'
_refine_ls_weighting_scheme calc
_refine_ls_wR_factor_gt 0.0776
_refine_ls_wR_factor_ref 0.0844
_reflns_number_gt 4181
_reflns_number_total 5052
_reflns_threshold_expression I>2\s(I)
_cod_data_source_file xu2461.cif
_cod_data_source_block I
_cod_database_code 2221223
_cod_database_fobs_code 2221223

loop_
_symmetry_equiv_pos_as_xyz
'x, y, z'
'-x, -y, -z'

loop_
_atom_site_type_symbol
_atom_site_label
_atom_site_fract_x
_atom_site_fract_y
_atom_site_fract_z
_atom_site_U_iso_or_equiv
_atom_site_adp_type
_atom_site_calc_flag
_atom_site_refinement_flags
_atom_site_occupancy
_atom_site_disorder_assembly
_atom_site_disorder_group
Ni Ni1 0.16770(3) 0.07786(4) 0.17826(3) 0.02475(11) Uani d . 1 . .
Ni Ni2 0.23271(3) 0.51033(4) 0.71455(3) 0.02385(11) Uani d . 1 . .
O O1 0.2614(2) 0.3223(2) 0.84334(17) 0.0390(6) Uani d . 1 . .
H H1A 0.3396 0.2657 0.8611 0.059 Uiso d R 1 . .
H H1B 0.2134 0.3025 0.8940 0.059 Uiso d R 1 . .
O O2 0.06240(19) 0.4957(2) 0.68468(17) 0.0343(5) Uani d . 1 . .
H H2A -0.0007 0.5604 0.6691 0.051 Uiso d R 1 . .
H H2B 0.0430 0.4451 0.7356 0.051 Uiso d R 1 . .
O O3 0.13816(18) 0.6134(2) 0.81574(16) 0.0319(5) Uani d . 1 . .
H H3A 0.1392 0.5667 0.8783 0.048 Uiso d R 1 . .
H H3B 0.0692 0.6533 0.7976 0.048 Uiso d R 1 . .
O O4 0.1730(2) 0.7000(2) 0.58611(17) 0.0414(6) Uani d . 1 . .
H H4A 0.1238 0.7351 0.5318 0.062 Uiso d R 1 . .
H H4B 0.1773 0.7579 0.5939 0.062 Uiso d R 1 . .
O O11 0.10601(19) 0.2234(2) 0.25192(17) 0.0337(5) Uani d . 1 . .
O O12 0.1791(2) 0.2960(2) 0.35197(18) 0.0389(5) Uani d . 1 . .
O O13 0.29701(19) -0.0576(2) 0.11358(17) 0.0326(5) Uani d . 1 . .
O O14 0.50368(19) -0.1545(2) 0.08943(17) 0.0349(5) Uani d . 1 . .
O O21 0.10956(19) 0.2430(2) 0.01530(16) 0.0311(5) Uani d . 1 . .
O O22 -0.0369(2) 0.3366(2) -0.12130(17) 0.0382(5) Uani d . 1 . .
O O23 0.1450(2) -0.0753(2) 0.32817(17) 0.0362(5) Uani d . 1 . .
O O24 0.0132(3) -0.1844(3) 0.4064(2) 0.0612(8) Uani d . 1 . .
N N11 0.3291(2) 0.0700(2) 0.21889(19) 0.0232(5) Uani d . 1 . .
N N21 0.0100(2) 0.0718(2) 0.14401(19) 0.0239(5) Uani d . 1 . .
N N31 0.3493(2) 0.4052(2) 0.62139(19) 0.0290(6) Uani d . 1 . .
N N32 0.2175(3) 0.3633(4) 0.5323(3) 0.0644(10) Uani d . 1 . .
H H32A 0.2169 0.3353 0.4722 0.077 Uiso d R 1 . .
H H32B 0.1419 0.4222 0.5525 0.077 Uiso d R 1 . .
N N33 0.4079(2) 0.5113(2) 0.74188(19) 0.0257(5) Uani d . 1 . .
N N34 0.3714(3) 0.6488(3) 0.8419(2) 0.0467(8) Uani d . 1 . .
H H34A 0.4167 0.6570 0.8887 0.056 Uiso d R 1 . .
H H34B 0.2868 0.6592 0.8476 0.056 Uiso d R 1 . .
S S31 0.47085(9) 0.26783(9) 0.50388(7) 0.0432(2) Uani d . 1 . .
S S32 0.61255(8) 0.50673(9) 0.80414(8) 0.0412(2) Uani d . 1 . .
C C11 0.3283(3) 0.1372(3) 0.2798(2) 0.0248(6) Uani d . 1 . .
C C12 0.4413(3) 0.1217(3) 0.3184(3) 0.0343(7) Uani d . 1 . .
H H12 0.4412 0.1698 0.3597 0.041 Uiso calc R 1 . .
C C13 0.5547(3) 0.0337(3) 0.2948(3) 0.0360(8) Uani d . 1 . .
H H13 0.6320 0.0210 0.3209 0.043 Uiso calc R 1 . .
C C14 0.5528(3) -0.0360(3) 0.2316(3) 0.0297(7) Uani d . 1 . .
H H14 0.6284 -0.0953 0.2148 0.036 Uiso calc R 1 . .
C C15 0.4374(3) -0.0157(3) 0.1945(2) 0.0238(6) Uani d . 1 . .
C C16 0.1940(3) 0.2267(3) 0.2975(2) 0.0279(7) Uani d . 1 . .
C C17 0.4124(3) -0.0821(3) 0.1264(2) 0.0263(6) Uani d . 1 . .
C C21 -0.0484(3) 0.1524(3) 0.0445(2) 0.0238(6) Uani d . 1 . .
C C22 -0.1516(3) 0.1387(3) 0.0152(2) 0.0316(7) Uani d . 1 . .
H H22 -0.1932 0.1958 -0.0540 0.038 Uiso calc R 1 . .
C C23 -0.1914(3) 0.0377(4) 0.0917(3) 0.0384(8) Uani d . 1 . .
H H23 -0.2598 0.0254 0.0737 0.046 Uiso calc R 1 . .
C C24 -0.1295(3) -0.0449(3) 0.1947(3) 0.0356(8) Uani d . 1 . .
H H24 -0.1557 -0.1127 0.2467 0.043 Uiso calc R 1 . .
C C25 -0.0284(3) -0.0246(3) 0.2186(2) 0.0279(7) Uani d . 1 . .
C C26 0.0113(3) 0.2535(3) -0.0281(2) 0.0267(7) Uani d . 1 . .
C C27 0.0489(3) -0.1018(3) 0.3268(3) 0.0361(8) Uani d . 1 . .
C C31 0.4781(3) 0.3740(3) 0.6331(2) 0.0270(7) Uani d . 1 . .
C C32 0.5566(3) 0.3003(3) 0.5773(3) 0.0382(8) Uani d . 1 . .
H H32 0.6450 0.2712 0.5783 0.046 Uiso calc R 1 . .
C C33 0.3309(3) 0.3552(3) 0.5550(3) 0.0364(8) Uani d . 1 . .
C C34 0.5109(3) 0.4281(3) 0.7014(2) 0.0281(7) Uani d . 1 . .
C C35 0.6263(3) 0.4128(3) 0.7279(3) 0.0372(8) Uani d . 1 . .
H H35 0.7033 0.3589 0.7079 0.045 Uiso calc R 1 . .
C C36 0.4474(3) 0.5613(3) 0.7966(3) 0.0307(7) Uani d . 1 . .
O O1W 0.1949(3) 0.9552(3) 0.5228(2) 0.0749(9) Uani d . 1 . .
H H1WA 0.1810 0.9596 0.4548 0.112 Uiso d R 1 . .
H H1WB 0.1411 1.0142 0.5309 0.112 Uiso d R 1 . .
O O2W 0.5287(2) -0.3045(3) -0.0391(2) 0.0537(7) Uani d . 1 . .
H H2WB 0.5946 -0.3508 -0.0270 0.081 Uiso d R 1 . .
H H2WA 0.5167 -0.2587 -0.0049 0.081 Uiso d R 1 . .
O O3W 0.1763(2) 0.4471(2) 0.03785(18) 0.0483(6) Uani d . 1 . .
H H3WA 0.1475 0.4837 0.0745 0.072 Uiso d R 1 . .
H H3WB 0.1492 0.3796 0.0574 0.072 Uiso d R 1 . .

loop_
_atom_site_aniso_label
_atom_site_aniso_U_11
_atom_site_aniso_U_22
_atom_site_aniso_U_33
_atom_site_aniso_U_12
_atom_site_aniso_U_13
_atom_site_aniso_U_23
Ni1 0.0183(2) 0.0276(2) 0.0284(2) -0.00704(16) -0.00210(15) -0.01206(16)
Ni2 0.0214(2) 0.0248(2) 0.0232(2) -0.00605(16) -0.00041(15) -0.00997(16)
O1 0.0254(12) 0.0335(12) 0.0358(12) -0.0041(10) 0.0056(10) -0.0017(10)
O2 0.0263(11) 0.0338(12) 0.0377(12) -0.0071(10) -0.0021(9) -0.0130(10)
O3 0.0244(11) 0.0359(12) 0.0290(11) -0.0038(9) -0.0016(9) -0.0138(9)
O4 0.0510(15) 0.0320(12) 0.0317(12) -0.0134(11) -0.0126(11) -0.0025(10)
O11 0.0204(11) 0.0401(12) 0.0423(13) -0.0039(10) -0.0023(10) -0.0245(10)
O12 0.0338(13) 0.0422(13) 0.0471(14) -0.0064(10) -0.0004(10) -0.0312(11)
O13 0.0244(12) 0.0385(12) 0.0417(13) -0.0083(10) -0.0025(9) -0.0247(10)
O14 0.0282(12) 0.0351(12) 0.0417(13) -0.0035(10) 0.0006(10) -0.0239(10)
O21 0.0299(12) 0.0327(11) 0.0303(11) -0.0160(10) -0.0016(9) -0.0077(9)
O22 0.0388(13) 0.0392(12) 0.0274(12) -0.0171(11) -0.0044(10) -0.0013(10)
O23 0.0287(12) 0.0432(13) 0.0308(12) -0.0153(10) -0.0064(9) -0.0060(10)
O24 0.0633(18) 0.0762(19) 0.0344(14) -0.0482(16) -0.0134(12) 0.0120(13)
N11 0.0191(12) 0.0251(12) 0.0261(13) -0.0069(10) -0.0008(10) -0.0117(10)
N21 0.0195(12) 0.0266(13) 0.0228(13) -0.0079(10) -0.0002(10) -0.0080(10)
N31 0.0305(14) 0.0314(14) 0.0260(13) -0.0096(12) 0.0009(11) -0.0147(11)
N32 0.048(2) 0.098(3) 0.077(2) -0.0195(19) -0.0009(18) -0.070(2)
N33 0.0242(13) 0.0241(12) 0.0262(13) -0.0080(11) 0.0006(10) -0.0090(10)
N34 0.0357(16) 0.0591(19) 0.067(2) -0.0165(15) 0.0037(15) -0.0468(17)
S31 0.0550(6) 0.0434(5) 0.0343(5) -0.0156(4) 0.0099(4) -0.0242(4)
S32 0.0301(5) 0.0451(5) 0.0524(5) -0.0159(4) -0.0051(4) -0.0198(4)
C11 0.0259(16) 0.0219(14) 0.0279(15) -0.0099(12) -0.0002(12) -0.0103(12)
C12 0.0332(18) 0.0415(18) 0.0411(19) -0.0174(15) -0.0003(15) -0.0250(16)
C13 0.0225(16) 0.0424(19) 0.050(2) -0.0126(15) -0.0024(14) -0.0234(16)
C14 0.0181(15) 0.0298(16) 0.0389(18) -0.0074(13) 0.0012(13) -0.0136(14)
C15 0.0224(15) 0.0229(14) 0.0261(15) -0.0097(12) 0.0024(12) -0.0092(12)
C16 0.0262(16) 0.0251(15) 0.0264(16) -0.0051(13) -0.0019(13) -0.0088(13)
C17 0.0281(17) 0.0217(15) 0.0257(16) -0.0074(13) -0.0010(13) -0.0079(12)
C21 0.0186(15) 0.0260(15) 0.0254(15) -0.0061(12) -0.0004(12) -0.0111(12)
C22 0.0252(16) 0.0406(18) 0.0270(16) -0.0118(14) -0.0045(13) -0.0107(14)
C23 0.0301(18) 0.057(2) 0.0347(18) -0.0252(17) -0.0010(14) -0.0162(16)
C24 0.0324(18) 0.0446(19) 0.0312(17) -0.0242(16) 0.0031(14) -0.0081(15)
C25 0.0269(16) 0.0309(16) 0.0237(15) -0.0112(13) -0.0014(13) -0.0081(13)
C26 0.0226(16) 0.0248(15) 0.0304(17) -0.0061(13) 0.0004(13) -0.0116(13)
C27 0.0306(18) 0.0411(19) 0.0297(18) -0.0144(15) -0.0036(14) -0.0058(15)
C31 0.0276(16) 0.0228(15) 0.0264(16) -0.0089(13) 0.0051(13) -0.0079(12)
C32 0.0375(19) 0.0330(17) 0.0402(19) -0.0105(15) 0.0101(15) -0.0167(15)
C33 0.042(2) 0.0367(18) 0.0312(17) -0.0121(16) 0.0003(15) -0.0164(15)
C34 0.0264(16) 0.0223(15) 0.0301(16) -0.0086(13) 0.0020(13) -0.0066(12)
C35 0.0270(18) 0.0326(17) 0.047(2) -0.0073(14) 0.0024(15) -0.0152(15)
C36 0.0271(17) 0.0320(17) 0.0353(17) -0.0139(14) 0.0002(13) -0.0130(14)
O1W 0.108(3) 0.0634(19) 0.0524(17) -0.0390(18) -0.0031(17) -0.0143(15)
O2W 0.0598(17) 0.0577(16) 0.0551(16) -0.0190(14) -0.0104(13) -0.0327(13)
O3W 0.0644(17) 0.0424(14) 0.0417(14) -0.0231(13) 0.0052(12) -0.0187(11)

loop_
_atom_type_symbol
_atom_type_description
_atom_type_scat_dispersion_real
_atom_type_scat_dispersion_imag
_atom_type_scat_source
C C 0.0033 0.0000 'International Tables Vol C Tables 4.2.6.8 and 6.1.1.4'
H H 0.0000 0.0000 'International Tables Vol C Tables 4.2.6.8 and 6.1.1.4'
N N 0.0061 0.0000 'International Tables Vol C Tables 4.2.6.8 and 6.1.1.4'
O O 0.0106 0.0000 'International Tables Vol C Tables 4.2.6.8 and 6.1.1.4'
S S 0.1246 0.0000 'International Tables Vol C Tables 4.2.6.8 and 6.1.1.4'
Ni Ni 0.3393 0.0000 'International Tables Vol C Tables 4.2.6.8 and 6.1.1.4'

loop_
_geom_angle_atom_site_label_1
_geom_angle_atom_site_label_2
_geom_angle_atom_site_label_3
_geom_angle_site_symmetry_1
_geom_angle_site_symmetry_3
_geom_angle
_geom_angle_publ_flag
N11 Ni1 N21 . . 175.99(9) ?
N11 Ni1 O13 . . 79.07(9) ?
N21 Ni1 O13 . . 99.01(9) ?
N11 Ni1 O23 . . 97.79(9) ?
N21 Ni1 O23 . . 78.84(9) ?
O13 Ni1 O23 . . 95.95(9) ?
N11 Ni1 O11 . . 77.57(8) ?
N21 Ni1 O11 . . 104.53(9) ?
O13 Ni1 O11 . . 156.33(8) ?
O23 Ni1 O11 . . 90.94(9) ?
N11 Ni1 O21 . . 106.47(9) ?
N21 Ni1 O21 . . 77.05(8) ?
O13 Ni1 O21 . . 92.33(8) ?
O23 Ni1 O21 . . 155.44(8) ?
O11 Ni1 O21 . . 90.65(8) ?
O4 Ni2 O1 . . 170.27(9) ?
O4 Ni2 N31 . . 95.55(9) ?
O1 Ni2 N31 . . 88.13(9) ?
O4 Ni2 O3 . . 86.23(8) ?
O1 Ni2 O3 . . 91.32(8) ?
N31 Ni2 O3 . . 172.35(9) ?
O4 Ni2 N33 . . 94.86(9) ?
O1 Ni2 N33 . . 94.67(9) ?
N31 Ni2 N33 . . 79.68(9) ?
O3 Ni2 N33 . . 92.77(9) ?
O4 Ni2 O2 . . 87.35(9) ?
O1 Ni2 O2 . . 83.27(8) ?
N31 Ni2 O2 . . 96.50(9) ?
O3 Ni2 O2 . . 91.00(8) ?
N33 Ni2 O2 . . 175.75(8) ?
Ni2 O1 H1A . . 116.2 ?
Ni2 O1 H1B . . 128.2 ?
H1A O1 H1B . . 111.8 ?
Ni2 O2 H2A . . 119.6 ?
Ni2 O2 H2B . . 112.6 ?
H2A O2 H2B . . 100.9 ?
Ni2 O3 H3A . . 115.4 ?
Ni2 O3 H3B . . 109.9 ?
H3A O3 H3B . . 105.8 ?
Ni2 O4 H4A . . 132.5 ?
Ni2 O4 H4B . . 118.2 ?
H4A O4 H4B . . 106.3 ?
C16 O11 Ni1 . . 115.03(18) ?
C17 O13 Ni1 . . 115.52(18) ?
C26 O21 Ni1 . . 114.41(18) ?
C27 O23 Ni1 . . 113.85(19) ?
C11 N11 C15 . . 122.1(2) ?
C11 N11 Ni1 . . 119.51(19) ?
C15 N11 Ni1 . . 117.94(19) ?
C21 N21 C25 . . 121.5(2) ?
C21 N21 Ni1 . . 120.25(19) ?
C25 N21 Ni1 . . 117.90(19) ?
C33 N31 C31 . . 110.7(3) ?
C33 N31 Ni2 . . 134.9(2) ?
C31 N31 Ni2 . . 114.33(19) ?
C33 N32 H32A . . 114.5 ?
C33 N32 H32B . . 119.9 ?
H32A N32 H32B . . 121.6 ?
C36 N33 C34 . . 110.7(3) ?
C36 N33 Ni2 . . 135.7(2) ?
C34 N33 Ni2 . . 113.26(19) ?
C36 N34 H34A . . 111.4 ?
C36 N34 H34B . . 116.1 ?
H34A N34 H34B . . 126.2 ?
C32 S31 C33 . . 89.77(16) ?
C35 S32 C36 . . 89.37(15) ?
N11 C11 C12 . . 120.2(3) ?
N11 C11 C16 . . 112.4(2) ?
C12 C11 C16 . . 127.4(3) ?
C11 C12 C13 . . 119.0(3) ?
C11 C12 H12 . . 120.5 ?
C13 C12 H12 . . 120.5 ?
C12 C13 C14 . . 119.6(3) ?
C12 C13 H13 . . 120.2 ?
C14 C13 H13 . . 120.2 ?
C15 C14 C13 . . 118.9(3) ?
C15 C14 H14 . . 120.6 ?
C13 C14 H14 . . 120.6 ?
N11 C15 C14 . . 120.2(3) ?
N11 C15 C17 . . 111.9(2) ?
C14 C15 C17 . . 127.9(3) ?
O12 C16 O11 . . 126.0(3) ?
O12 C16 C11 . . 119.3(3) ?
O11 C16 C11 . . 114.7(2) ?
O14 C17 O13 . . 125.6(3) ?
O14 C17 C15 . . 119.2(3) ?
O13 C17 C15 . . 115.2(2) ?
N21 C21 C22 . . 120.8(3) ?
N21 C21 C26 . . 113.1(2) ?
C22 C21 C26 . . 126.1(3) ?
C21 C22 C23 . . 118.2(3) ?
C21 C22 H22 . . 120.9 ?
C23 C22 H22 . . 120.9 ?
C24 C23 C22 . . 120.1(3) ?
C24 C23 H23 . . 119.9 ?
C22 C23 H23 . . 119.9 ?
C25 C24 C23 . . 118.5(3) ?
C25 C24 H24 . . 120.7 ?
C23 C24 H24 . . 120.7 ?
N21 C25 C24 . . 120.9(3) ?
N21 C25 C27 . . 112.8(3) ?
C24 C25 C27 . . 126.3(3) ?
O22 C26 O21 . . 126.0(3) ?
O22 C26 C21 . . 119.1(3) ?
O21 C26 C21 . . 114.8(2) ?
O24 C27 O23 . . 125.7(3) ?
O24 C27 C25 . . 118.3(3) ?
O23 C27 C25 . . 116.1(3) ?
C32 C31 N31 . . 115.6(3) ?
C32 C31 C34 . . 128.2(3) ?
N31 C31 C34 . . 116.2(2) ?
C31 C32 S31 . . 110.3(3) ?
C31 C32 H32 . . 124.8 ?
S31 C32 H32 . . 124.8 ?
N31 C33 N32 . . 124.3(3) ?
N31 C33 S31 . . 113.6(3) ?
N32 C33 S31 . . 122.0(3) ?
C35 C34 N33 . . 115.4(3) ?
C35 C34 C31 . . 129.0(3) ?
N33 C34 C31 . . 115.5(3) ?
C34 C35 S32 . . 110.6(2) ?
C34 C35 H35 . . 124.7 ?
S32 C35 H35 . . 124.7 ?
N33 C36 N34 . . 125.1(3) ?
N33 C36 S32 . . 113.9(2) ?
N34 C36 S32 . . 121.0(2) ?
H1WA O1W H1WB . . 107.0 ?
H2WB O2W H2WA . . 104.5 ?
H3WA O3W H3WB . . 107.6 ?

loop_
_geom_bond_atom_site_label_1
_geom_bond_atom_site_label_2
_geom_bond_site_symmetry_2
_geom_bond_distance
_geom_bond_publ_flag
Ni1 N11 . 1.956(2) ?
Ni1 N21 . 1.960(2) ?
Ni1 O13 . 2.067(2) ?
Ni1 O23 . 2.110(2) ?
Ni1 O11 . 2.121(2) ?
Ni1 O21 . 2.164(2) ?
Ni2 O4 . 2.041(2) ?
Ni2 O1 . 2.056(2) ?
Ni2 N31 . 2.067(2) ?
Ni2 O3 . 2.0695(19) ?
Ni2 N33 . 2.096(2) ?
Ni2 O2 . 2.131(2) ?
O1 H1A . 0.8609 ?
O1 H1B . 0.8248 ?
O2 H2A . 0.7732 ?
O2 H2B . 0.7640 ?
O3 H3A . 0.7774 ?
O3 H3B . 0.7478 ?
O4 H4A . 0.8275 ?
O4 H4B . 0.7402 ?
O11 C16 . 1.267(4) ?
O12 C16 . 1.236(3) ?
O13 C17 . 1.257(3) ?
O14 C17 . 1.235(3) ?
O21 C26 . 1.276(3) ?
O22 C26 . 1.234(3) ?
O23 C27 . 1.263(4) ?
O24 C27 . 1.247(4) ?
N11 C11 . 1.332(4) ?
N11 C15 . 1.337(3) ?
N21 C21 . 1.330(3) ?
N21 C25 . 1.333(4) ?
N31 C33 . 1.314(4) ?
N31 C31 . 1.387(4) ?
N32 C33 . 1.335(4) ?
N32 H32A . 0.9783 ?
N32 H32B . 0.9467 ?
N33 C36 . 1.312(4) ?
N33 C34 . 1.394(4) ?
N34 C36 . 1.339(4) ?
N34 H34A . 0.9184 ?
N34 H34B . 0.9241 ?
S31 C32 . 1.711(4) ?
S31 C33 . 1.736(3) ?
S32 C35 . 1.720(3) ?
S32 C36 . 1.740(3) ?
C11 C12 . 1.375(4) ?
C11 C16 . 1.519(4) ?
C12 C13 . 1.380(4) ?
C12 H12 . 0.9300 ?
C13 C14 . 1.390(4) ?
C13 H13 . 0.9300 ?
C14 C15 . 1.371(4) ?
C14 H14 . 0.9300 ?
C15 C17 . 1.523(4) ?
C21 C22 . 1.381(4) ?
C21 C26 . 1.515(4) ?
C22 C23 . 1.386(4) ?
C22 H22 . 0.9300 ?
C23 C24 . 1.383(4) ?
C23 H23 . 0.9300 ?
C24 C25 . 1.373(4) ?
C24 H24 . 0.9300 ?
C25 C27 . 1.510(4) ?
C31 C32 . 1.344(4) ?
C31 C34 . 1.453(4) ?
C32 H32 . 0.9300 ?
C34 C35 . 1.340(4) ?
C35 H35 . 0.9300 ?
O1W H1WA . 0.9140 ?
O1W H1WB . 0.7473 ?
O2W H2WB . 0.7194 ?
O2W H2WA . 0.7934 ?
O3W H3WA . 0.7332 ?
O3W H3WB . 0.8837 ?

loop_
_geom_hbond_atom_site_label_D
_geom_hbond_atom_site_label_H
_geom_hbond_atom_site_label_A
_geom_hbond_site_symmetry_A
_geom_hbond_distance_DH
_geom_hbond_distance_HA
_geom_hbond_distance_DA
_geom_hbond_angle_DHA
_geom_hbond_publ_flag
O1 H1A O14 2_656 0.86 1.75 2.606(3) 174 y
O1 H1B O21 1_556 0.82 1.92 2.747(3) 176 y
O2 H2A O12 2_566 0.77 2.01 2.772(3) 169 y
O2 H2B O22 1_556 0.76 2.12 2.874(3) 170 y
O3 H3A O3W 1_556 0.78 1.98 2.742(3) 169 y
O3 H3B O11 2_566 0.75 1.94 2.683(3) 173 y
O4 H4A O24 1_565 0.83 1.89 2.717(4) 179 y
O4 H4B O1W . 0.74 2.16 2.820(4) 149 y
O1W H1WA O23 1_565 0.91 2.01 2.907(4) 166 y
O1W H1WB O24 2_566 0.75 2.41 3.150(5) 169 y
O2W H2WB O3W 2_655 0.72 2.41 3.104(4) 162 y
O2W H2WA O14 . 0.79 2.02 2.815(4) 174 y
O3W H3WA O22 2_565 0.73 2.24 2.934(3) 158 y
O3W H3WB O21 . 0.88 2.10 2.892(3) 149 y
N32 H32A O12 . 0.98 1.97 2.940(5) 169 y
N32 H32B O2 . 0.95 2.19 2.996(5) 142 y
N34 H34A O2W 1_566 0.92 1.98 2.886(4) 168 y
N34 H34B O3 . 0.92 2.12 2.952(4) 149 y
C12 H12 S31 . 0.93 2.71 3.631(4) 170 y
